data_1517233
loop_
_publ_author_name
'Su, Lin'
'Zhu, Ting-Shun'
'Xu, Ming-Hua'

_publ_section_title
;
 Indium-Mediated Asymmetric Intramolecular Allenylation of
 N-tert-Butanesulfinyl Imines: Efficient and Practical Access to Chiral
 3-Allenyl-4-aminochromanes.
;
_journal_issue 16
_journal_name_full 'Organic letters'
_journal_page_first 4118
_journal_page_last 4121
_journal_paper_doi 10.1021/ol501815e
_journal_volume 16
_journal_year 2014
_chemical_absolute_configuration S
_chemical_formula_sum 'C19 H21 N O3 S'
_chemical_formula_weight 343.44
_chemical_name_systematic
; 
 ? 
;
_space_group_IT_number 1
_symmetry_space_group_name_Hall 'P 1'
_symmetry_space_group_name_H-M 'P 1'
_atom_sites_solution_hydrogens geom
_atom_sites_solution_primary direct
_atom_sites_solution_secondary difmap
_audit_creation_method SHELXL-97
_cell_angle_alpha 100.648(5)
_cell_angle_beta 106.125(5)
_cell_angle_gamma 95.565(5)
_cell_formula_units_Z 2
_cell_length_a 7.176(2)
_cell_length_b 10.859(3)
_cell_length_c 12.059(4)
_cell_measurement_temperature 296(2)
_cell_volume 876.2(5)
_computing_structure_refinement 'SHELXL-97 (Sheldrick, 2008)'
_computing_structure_solution 'SHELXS-97 (Sheldrick, 2008)'
_diffrn_ambient_temperature 296(2)
_diffrn_measured_fraction_theta_full 0.993
_diffrn_measured_fraction_theta_max 0.993
_diffrn_radiation_monochromator graphite
_diffrn_radiation_source 'fine-focus sealed tube'
_diffrn_radiation_type MoK\a
_diffrn_radiation_wavelength 0.71073
_diffrn_reflns_av_R_equivalents 0.0171
_diffrn_reflns_av_sigmaI/netI 0.0271
_diffrn_reflns_limit_h_max 9
_diffrn_reflns_limit_h_min -9
_diffrn_reflns_limit_k_max 14
_diffrn_reflns_limit_k_min -14
_diffrn_reflns_limit_l_max 15
_diffrn_reflns_limit_l_min -15
_diffrn_reflns_number 15063
_diffrn_reflns_theta_full 27.80
_diffrn_reflns_theta_max 27.80
_diffrn_reflns_theta_min 1.80
_exptl_absorpt_coefficient_mu 0.201
_exptl_absorpt_correction_T_max 0.9897
_exptl_absorpt_correction_T_min 0.9500
_exptl_absorpt_correction_type multi-scan
_exptl_crystal_density_diffrn 1.302
_exptl_crystal_density_method 'not measured'
_exptl_crystal_F_000 368
_exptl_crystal_size_max 0.20
_exptl_crystal_size_mid 0.15
_exptl_crystal_size_min 0.04
_refine_diff_density_max 0.226
_refine_diff_density_min -0.171
_refine_diff_density_rms 0.030
_refine_ls_abs_structure_details 'Flack H D (1983), Acta Cryst. A39, 876-881'
_refine_ls_abs_structure_Flack -0.04(4)
_refine_ls_extinction_method none
_refine_ls_goodness_of_fit_ref 1.269
_refine_ls_hydrogen_treatment mixed
_refine_ls_matrix_type full
_refine_ls_number_parameters 439
_refine_ls_number_reflns 7673
_refine_ls_number_restraints 3
_refine_ls_restrained_S_all 1.269
_refine_ls_R_factor_all 0.0390
_refine_ls_R_factor_gt 0.0344
_refine_ls_shift/su_max 0.003
_refine_ls_shift/su_mean 0.001
_refine_ls_structure_factor_coef Fsqd
_refine_ls_weighting_details 'calc w=1/[\s^2^(Fo^2^)+(0.0394P)^2^+0.0000P] where P=(Fo^2^+2Fc^2^)/3'
_refine_ls_weighting_scheme calc
_refine_ls_wR_factor_gt 0.0828
_refine_ls_wR_factor_ref 0.0850
_reflns_number_gt 7026
_reflns_number_total 7673
_reflns_threshold_expression >2sigma(I)
_cod_data_source_file ol501815e_si_004.cif
_cod_data_source_block 2013393_0m
_cod_depositor_comments 'Adding full bibliography for 1517232--1517235.cif.'
_cod_original_sg_symbol_H-M P1
_cod_database_code 1517233

loop_
_symmetry_equiv_pos_as_xyz
'x, y, z'

loop_
_atom_site_label
_atom_site_type_symbol
_atom_site_fract_x
_atom_site_fract_y
_atom_site_fract_z
_atom_site_U_iso_or_equiv
_atom_site_adp_type
_atom_site_occupancy
_atom_site_symmetry_multiplicity
_atom_site_calc_flag
_atom_site_refinement_flags
C16 C -0.1136(3) 1.10696(17) 0.79376(18) 0.0534(5) Uani 1 1 d .
S1 S -0.20877(6) 0.93688(4) 0.76670(4) 0.04535(12) Uani 1 1 d .
S1' S 0.20036(6) 0.06234(4) 0.23243(4) 0.04235(11) Uani 1 1 d .
C18 C -0.3005(4) 1.1678(2) 0.7789(3) 0.0753(7) Uani 1 1 d .
H10A H -0.2661 1.2585 0.7963 0.113 Uiso 1 1 calc R
H10B H -0.3678 1.1443 0.8323 0.113 Uiso 1 1 calc R
H10C H -0.3848 1.1388 0.6990 0.113 Uiso 1 1 calc R
O2 O -0.2955(3) 0.43668(18) 0.36394(16) 0.0844(6) Uani 1 1 d .
O1 O 0.1096(2) 0.57624(16) 0.95765(16) 0.0771(5) Uani 1 1 d .
C19 C -0.0096(5) 1.1371(2) 0.7064(3) 0.0849(8) Uani 1 1 d .
H10D H 0.0160 1.2274 0.7153 0.127 Uiso 1 1 calc R
H10E H -0.0911 1.0988 0.6273 0.127 Uiso 1 1 calc R
H10F H 0.1123 1.1042 0.7213 0.127 Uiso 1 1 calc R
O2' O -0.5312(3) 0.3224(2) -0.0163(2) 0.1026(7) Uani 1 1 d .
O1' O 0.3119(2) 0.57758(12) 0.37843(14) 0.0639(4) Uani 1 1 d .
N1 N -0.0011(2) 0.87175(13) 0.77260(13) 0.0414(3) Uani 1 1 d .
C17 C 0.0183(4) 1.1444(2) 0.9210(2) 0.0761(7) Uani 1 1 d .
H1A H 0.1334 1.1045 0.9281 0.114 Uiso 1 1 calc R
H1B H -0.0514 1.1176 0.9720 0.114 Uiso 1 1 calc R
H1C H 0.0563 1.2349 0.9435 0.114 Uiso 1 1 calc R
C15 C 0.0206(3) 0.77747(15) 0.84737(15) 0.0394(4) Uani 1 1 d .
H10 H -0.0515 0.7993 0.9045 0.047 Uiso 1 1 calc R
C14 C 0.2298(3) 0.77369(16) 0.91688(15) 0.0404(4) Uani 1 1 d .
C9 C 0.2625(3) 0.66739(19) 0.96399(18) 0.0500(4) Uani 1 1 d .
C10 C 0.4513(4) 0.6530(2) 1.0260(2) 0.0628(6) Uani 1 1 d .
H7 H 0.4729 0.5805 1.0555 0.075 Uiso 1 1 calc R
C11 C 0.6053(3) 0.7473(3) 1.0430(2) 0.0659(6) Uani 1 1 d .
H2 H 0.7312 0.7388 1.0856 0.079 Uiso 1 1 calc R
C1 C 0.0329(3) 0.82950(18) 0.65682(17) 0.0492(5) Uani 1 1 d .
H14 H 0.1723 0.8295 0.6692 0.059 Uiso 1 1 calc R
H13 H -0.0083 0.8893 0.6078 0.059 Uiso 1 1 calc R
C2 C -0.0761(3) 0.69961(18) 0.59320(16) 0.0480(4) Uani 1 1 d .
C6 C -0.1045(2) 0.60878(16) 0.66284(18) 0.0447(4) Uani 1 1 d .
C5 C -0.1822(3) 0.48088(19) 0.5799(2) 0.0572(5) Uani 1 1 d .
H6 H -0.3035 0.4433 0.5894 0.069 Uiso 1 1 calc R
H5 H -0.0869 0.4234 0.5927 0.069 Uiso 1 1 calc R
C4 C -0.2167(3) 0.5120(2) 0.4587(2) 0.0604(6) Uani 1 1 d .
C3 C -0.1394(3) 0.6456(2) 0.47644(19) 0.0612(5) Uani 1 1 d .
H4 H -0.1345 0.6873 0.4163 0.073 Uiso 1 1 calc R
C7 C -0.0614(3) 0.64209(17) 0.78019(17) 0.0439(4) Uani 1 1 d .
C8 C -0.0620(3) 0.5527(2) 0.8600(2) 0.0621(6) Uani 1 1 d .
H12 H -0.1749 0.5586 0.8889 0.075 Uiso 1 1 calc R
H11 H -0.0762 0.4667 0.8148 0.075 Uiso 1 1 calc R
C13 C 0.3900(3) 0.8658(2) 0.93417(17) 0.0516(4) Uani 1 1 d .
H9 H 0.3711 0.9368 0.9021 0.062 Uiso 1 1 calc R
C12 C 0.5771(3) 0.8535(2) 0.9984(2) 0.0617(5) Uani 1 1 d .
H8 H 0.6827 0.9168 1.0112 0.074 Uiso 1 1 calc R
O3 O -0.3421(2) 0.90101(13) 0.64403(15) 0.0717(5) Uani 1 1 d .
C17' C 0.4900(4) 0.0502(3) 0.4242(2) 0.0857(8) Uani 1 1 d .
H34 H 0.5578 0.0024 0.4778 0.129 Uiso 1 1 calc R
H35 H 0.4545 0.1225 0.4682 0.129 Uiso 1 1 calc R
H16 H 0.5743 0.0783 0.3814 0.129 Uiso 1 1 calc R
C16' C 0.3046(4) -0.03347(19) 0.33721(18) 0.0555(5) Uani 1 1 d .
N1' N 0.1285(2) 0.17684(13) 0.32407(13) 0.0422(3) Uani 1 1 d .
C1' C 0.2333(3) 0.30484(15) 0.33661(15) 0.0394(4) Uani 1 1 d .
H29 H 0.3586 0.2942 0.3213 0.047 Uiso 1 1 calc R
C2' C 0.2810(2) 0.38944(16) 0.46013(15) 0.0406(4) Uani 1 1 d .
C3' C 0.2924(3) 0.3440(2) 0.56227(17) 0.0510(5) Uani 1 1 d .
H24 H 0.2621 0.2574 0.5564 0.061 Uiso 1 1 calc R
C4' C 0.3484(3) 0.4265(2) 0.67277(19) 0.0602(5) Uani 1 1 d .
H25 H 0.3551 0.3949 0.7402 0.072 Uiso 1 1 calc R
C5' C 0.3938(3) 0.5544(2) 0.6824(2) 0.0611(6) Uani 1 1 d .
H17 H 0.4337 0.6091 0.7567 0.073 Uiso 1 1 calc R
C19' C 0.3580(5) -0.1448(3) 0.2623(2) 0.0915(10) Uani 1 1 d .
H18 H 0.4236 -0.1965 0.3124 0.137 Uiso 1 1 calc R
H37 H 0.4434 -0.1138 0.2214 0.137 Uiso 1 1 calc R
H36 H 0.2406 -0.1944 0.2058 0.137 Uiso 1 1 calc R
O3' O 0.0217(3) -0.01806(15) 0.14660(15) 0.0758(5) Uani 1 1 d .
C9' C 0.1290(3) 0.37897(16) 0.25199(16) 0.0421(4) Uani 1 1 d .
C10' C -0.0583(3) 0.34260(17) 0.18878(17) 0.0448(4) Uani 1 1 d .
C11' C -0.1928(3) 0.4031(2) 0.1005(2) 0.0580(5) Uani 1 1 d .
H23 H -0.2087 0.4868 0.1380 0.070 Uiso 1 1 calc R
H22 H -0.1419 0.4100 0.0349 0.070 Uiso 1 1 calc R
C12' C -0.3843(3) 0.3128(2) 0.0593(2) 0.0650(6) Uani 1 1 d .
C13' C -0.3598(3) 0.2127(2) 0.12695(19) 0.0557(5) Uani 1 1 d .
H21 H -0.4571 0.1459 0.1196 0.067 Uiso 1 1 calc R
C14' C -0.1761(3) 0.23186(16) 0.20089(16) 0.0439(4) Uani 1 1 d .
C15' C -0.0869(3) 0.16815(18) 0.29733(18) 0.0468(4) Uani 1 1 d .
H34A H -0.1169 0.2064 0.3684 0.056 Uiso 1 1 calc R
H34B H -0.1457 0.0794 0.2748 0.056 Uiso 1 1 calc R
C8' C 0.2530(3) 0.50143(18) 0.25952(18) 0.0551(5) Uani 1 1 d .
H28 H 0.3686 0.4839 0.2365 0.066 Uiso 1 1 calc R
H27 H 0.1791 0.5477 0.2054 0.066 Uiso 1 1 calc R
C7' C 0.3225(3) 0.52081(17) 0.47205(18) 0.0464(4) Uani 1 1 d .
C6' C 0.3808(3) 0.60243(19) 0.5833(2) 0.0562(5) Uani 1 1 d .
H26 H 0.4109 0.6894 0.5905 0.067 Uiso 1 1 calc R
C18' C 0.1578(5) -0.0749(3) 0.3980(3) 0.0965(10) Uani 1 1 d .
H33 H 0.0416 -0.1236 0.3396 0.145 Uiso 1 1 calc R
H31 H 0.1240 -0.0014 0.4412 0.145 Uiso 1 1 calc R
H32 H 0.2150 -0.1259 0.4516 0.145 Uiso 1 1 calc R

loop_
_atom_site_aniso_label
_atom_site_aniso_U_11
_atom_site_aniso_U_22
_atom_site_aniso_U_33
_atom_site_aniso_U_23
_atom_site_aniso_U_13
_atom_site_aniso_U_12
C16 0.0664(13) 0.0345(9) 0.0544(11) 0.0077(8) 0.0133(10) 0.0041(9)
S1 0.0469(2) 0.0351(2) 0.0529(3) 0.01462(19) 0.0104(2) 0.00518(18)
S1' 0.0532(3) 0.0363(2) 0.0372(2) 0.01007(17) 0.01238(19) 0.00557(18)
C18 0.0913(18) 0.0433(11) 0.0869(17) 0.0102(11) 0.0183(14) 0.0228(12)
O2 0.0669(10) 0.0903(12) 0.0724(11) -0.0298(9) 0.0174(9) 0.0038(9)
O1 0.0661(10) 0.0765(11) 0.0888(12) 0.0551(10) 0.0034(9) -0.0005(8)
C19 0.122(2) 0.0416(11) 0.102(2) 0.0239(12) 0.0509(18) -0.0025(13)
O2' 0.0663(12) 0.1015(15) 0.1147(17) 0.0341(13) -0.0208(12) 0.0161(11)
O1' 0.0815(10) 0.0333(6) 0.0653(9) 0.0101(6) 0.0092(8) -0.0051(7)
N1 0.0520(8) 0.0376(7) 0.0377(7) 0.0142(6) 0.0144(7) 0.0082(6)
C17 0.0822(17) 0.0574(13) 0.0648(14) -0.0061(11) -0.0004(13) 0.0020(12)
C15 0.0428(9) 0.0370(8) 0.0423(9) 0.0146(7) 0.0149(8) 0.0076(7)
C14 0.0452(9) 0.0408(9) 0.0353(8) 0.0067(7) 0.0130(7) 0.0082(7)
C9 0.0526(11) 0.0509(11) 0.0499(11) 0.0169(9) 0.0155(9) 0.0127(9)
C10 0.0635(14) 0.0666(14) 0.0595(13) 0.0205(11) 0.0115(11) 0.0247(12)
C11 0.0474(12) 0.0928(17) 0.0525(12) 0.0110(12) 0.0069(10) 0.0216(12)
C1 0.0615(12) 0.0465(10) 0.0448(10) 0.0140(8) 0.0233(9) 0.0048(9)
C2 0.0428(10) 0.0537(11) 0.0465(10) 0.0055(8) 0.0153(8) 0.0088(8)
C6 0.0333(9) 0.0383(9) 0.0576(11) 0.0057(8) 0.0095(8) 0.0040(7)
C5 0.0422(10) 0.0440(10) 0.0732(14) -0.0031(9) 0.0092(10) 0.0047(8)
C4 0.0398(10) 0.0676(13) 0.0623(13) -0.0145(11) 0.0157(10) 0.0078(9)
C3 0.0645(13) 0.0683(13) 0.0502(12) 0.0041(10) 0.0229(10) 0.0076(11)
C7 0.0390(9) 0.0386(9) 0.0539(11) 0.0160(8) 0.0112(9) 0.0028(8)
C8 0.0677(14) 0.0474(11) 0.0720(14) 0.0253(10) 0.0173(12) 0.0009(10)
C13 0.0518(11) 0.0512(10) 0.0485(10) 0.0102(8) 0.0126(9) 0.0013(9)
C12 0.0466(11) 0.0770(14) 0.0532(12) 0.0064(10) 0.0110(9) -0.0021(10)
O3 0.0676(10) 0.0462(8) 0.0747(10) 0.0080(7) -0.0164(8) 0.0054(7)
C17' 0.0759(17) 0.116(2) 0.0602(14) 0.0228(14) 0.0023(13) 0.0384(17)
C16' 0.0777(15) 0.0521(11) 0.0489(11) 0.0232(9) 0.0255(11) 0.0259(11)
N1' 0.0431(8) 0.0320(7) 0.0489(8) 0.0077(6) 0.0122(7) 0.0002(6)
C1' 0.0393(9) 0.0331(8) 0.0448(9) 0.0091(7) 0.0122(8) 0.0017(7)
C2' 0.0315(8) 0.0398(8) 0.0461(10) 0.0056(7) 0.0081(7) 0.0037(7)
C3' 0.0484(11) 0.0514(11) 0.0525(11) 0.0096(9) 0.0167(9) 0.0038(9)
C4' 0.0515(12) 0.0795(15) 0.0462(11) 0.0073(10) 0.0150(10) 0.0055(11)
C5' 0.0477(11) 0.0669(13) 0.0560(13) -0.0104(10) 0.0114(10) 0.0074(10)
C19' 0.145(3) 0.0671(16) 0.0870(19) 0.0317(14) 0.051(2) 0.0605(19)
O3' 0.0715(10) 0.0614(9) 0.0654(10) -0.0127(8) -0.0077(8) 0.0081(8)
C9' 0.0470(10) 0.0325(8) 0.0457(10) 0.0101(7) 0.0130(8) 0.0013(7)
C10' 0.0492(10) 0.0384(9) 0.0450(10) 0.0083(7) 0.0125(8) 0.0061(8)
C11' 0.0617(13) 0.0495(11) 0.0574(12) 0.0161(9) 0.0054(10) 0.0122(10)
C12' 0.0544(13) 0.0633(13) 0.0630(13) 0.0018(11) 0.0017(11) 0.0130(11)
C13' 0.0464(11) 0.0520(11) 0.0594(12) 0.0005(9) 0.0107(10) 0.0025(9)
C14' 0.0421(10) 0.0375(9) 0.0490(10) 0.0009(7) 0.0159(8) 0.0027(7)
C15' 0.0456(10) 0.0393(9) 0.0561(11) 0.0118(8) 0.0186(9) -0.0027(8)
C8' 0.0591(12) 0.0413(10) 0.0609(12) 0.0175(9) 0.0117(10) -0.0042(9)
C7' 0.0396(9) 0.0388(9) 0.0549(11) 0.0043(8) 0.0091(8) 0.0052(7)
C6' 0.0450(11) 0.0443(10) 0.0682(14) -0.0039(9) 0.0102(10) 0.0071(8)
C18' 0.141(3) 0.0800(18) 0.119(2) 0.0683(18) 0.082(2) 0.0393(18)

loop_
_atom_type_symbol
_atom_type_description
_atom_type_scat_dispersion_real
_atom_type_scat_dispersion_imag
_atom_type_scat_source
C C 0.0033 0.0016 'International Tables Vol C Tables 4.2.6.8 and 6.1.1.4'
H H 0.0000 0.0000 'International Tables Vol C Tables 4.2.6.8 and 6.1.1.4'
N N 0.0061 0.0033 'International Tables Vol C Tables 4.2.6.8 and 6.1.1.4'
O O 0.0106 0.0060 'International Tables Vol C Tables 4.2.6.8 and 6.1.1.4'
S S 0.1246 0.1234 'International Tables Vol C Tables 4.2.6.8 and 6.1.1.4'

loop_
_geom_angle_atom_site_label_1
_geom_angle_atom_site_label_2
_geom_angle_atom_site_label_3
_geom_angle
C19 C16 C17 112.8(2)
C19 C16 C18 110.6(2)
C17 C16 C18 111.1(2)
C19 C16 S1 112.95(15)
C17 C16 S1 106.14(15)
C18 C16 S1 102.67(15)
O3 S1 N1 109.10(9)
O3 S1 C16 106.28(9)
N1 S1 C16 101.34(9)
O3' S1' N1' 108.20(9)
O3' S1' C16' 106.19(11)
N1' S1' C16' 100.08(9)
C16 C18 H10A 109.5
C16 C18 H10B 109.5
H10A C18 H10B 109.5
C16 C18 H10C 109.5
H10A C18 H10C 109.5
H10B C18 H10C 109.5
C9 O1 C8 119.04(16)
C16 C19 H10D 109.5
C16 C19 H10E 109.5
H10D C19 H10E 109.5
C16 C19 H10F 109.5
H10D C19 H10F 109.5
H10E C19 H10F 109.5
C7' O1' C8' 120.03(14)
C15 N1 C1 114.56(14)
C15 N1 S1 111.83(11)
C1 N1 S1 115.10(13)
C16 C17 H1A 109.5
C16 C17 H1B 109.5
H1A C17 H1B 109.5
C16 C17 H1C 109.5
H1A C17 H1C 109.5
H1B C17 H1C 109.5
N1 C15 C14 114.74(14)
N1 C15 C7 114.34(15)
C14 C15 C7 105.06(13)
N1 C15 H10 107.4
C14 C15 H10 107.4
C7 C15 H10 107.4
C13 C14 C9 118.32(18)
C13 C14 C15 125.19(16)
C9 C14 C15 116.47(16)
O1 C9 C14 121.69(18)
O1 C9 C10 117.38(18)
C14 C9 C10 120.8(2)
C11 C10 C9 119.0(2)
C11 C10 H7 120.5
C9 C10 H7 120.5
C12 C11 C10 121.3(2)
C12 C11 H2 119.3
C10 C11 H2 119.3
N1 C1 C2 112.42(15)
N1 C1 H14 109.1
C2 C1 H14 109.1
N1 C1 H13 109.1
C2 C1 H13 109.1
H14 C1 H13 107.9
C3 C2 C6 111.24(18)
C3 C2 C1 130.18(19)
C6 C2 C1 118.21(16)
C7 C6 C2 121.88(16)
C7 C6 C5 130.16(19)
C2 C6 C5 107.95(18)
C6 C5 C4 102.83(17)
C6 C5 H6 111.2
C4 C5 H6 111.2
C6 C5 H5 111.2
C4 C5 H5 111.2
H6 C5 H5 109.1
O2 C4 C3 126.9(2)
O2 C4 C5 125.3(2)
C3 C4 C5 107.76(17)
C2 C3 C4 109.7(2)
C2 C3 H4 125.1
C4 C3 H4 125.1
C6 C7 C8 125.34(18)
C6 C7 C15 121.57(16)
C8 C7 C15 112.63(17)
O1 C8 C7 113.38(17)
O1 C8 H12 108.9
C7 C8 H12 108.9
O1 C8 H11 108.9
C7 C8 H11 108.9
H12 C8 H11 107.7
C12 C13 C14 121.1(2)
C12 C13 H9 119.5
C14 C13 H9 119.5
C11 C12 C13 119.4(2)
C11 C12 H8 120.3
C13 C12 H8 120.3
C16' C17' H34 109.5
C16' C17' H35 109.5
H34 C17' H35 109.5
C16' C17' H16 109.5
H34 C17' H16 109.5
H35 C17' H16 109.5
C19' C16' C18' 112.5(2)
C19' C16' C17' 110.4(2)
C18' C16' C17' 112.5(2)
C19' C16' S1' 104.41(15)
C18' C16' S1' 110.98(18)
C17' C16' S1' 105.53(16)
C1' N1' C15' 114.64(14)
C1' N1' S1' 112.16(11)
C15' N1' S1' 113.78(12)
N1' C1' C9' 114.82(14)
N1' C1' C2' 113.91(14)
C9' C1' C2' 106.21(14)
N1' C1' H29 107.2
C9' C1' H29 107.2
C2' C1' H29 107.2
C3' C2' C7' 117.96(17)
C3' C2' C1' 124.16(16)
C7' C2' C1' 117.84(15)
C4' C3' C2' 120.92(19)
C4' C3' H24 119.5
C2' C3' H24 119.5
C5' C4' C3' 120.0(2)
C5' C4' H25 120.0
C3' C4' H25 120.0
C6' C5' C4' 120.55(19)
C6' C5' H17 119.7
C4' C5' H17 119.7
C16' C19' H18 109.5
C16' C19' H37 109.5
H18 C19' H37 109.5
C16' C19' H36 109.5
H18 C19' H36 109.5
H37 C19' H36 109.5
C10' C9' C8' 125.91(17)
C10' C9' C1' 121.59(16)
C8' C9' C1' 112.14(16)
C9' C10' C14' 122.16(17)
C9' C10' C11' 130.59(18)
C14' C10' C11' 107.18(17)
C12' C11' C10' 103.52(18)
C12' C11' H23 111.1
C10' C11' H23 111.1
C12' C11' H22 111.1
C10' C11' H22 111.1
H23 C11' H22 109.0
O2' C12' C13' 126.8(2)
O2' C12' C11' 125.5(2)
C13' C12' C11' 107.67(18)
C14' C13' C12' 109.96(19)
C14' C13' H21 125.0
C12' C13' H21 125.0
C13' C14' C10' 111.49(18)
C13' C14' C15' 130.55(18)
C10' C14' C15' 117.60(16)
N1' C15' C14' 113.07(15)
N1' C15' H34A 109.0
C14' C15' H34A 109.0
N1' C15' H34B 109.0
C14' C15' H34B 109.0
H34A C15' H34B 107.8
O1' C8' C9' 110.28(16)
O1' C8' H28 109.6
C9' C8' H28 109.6
O1' C8' H27 109.6
C9' C8' H27 109.6
H28 C8' H27 108.1
O1' C7' C6' 115.68(17)
O1' C7' C2' 123.68(17)
C6' C7' C2' 120.64(18)
C5' C6' C7' 119.9(2)
C5' C6' H26 120.0
C7' C6' H26 120.0
C16' C18' H33 109.5
C16' C18' H31 109.5
H33 C18' H31 109.5
C16' C18' H32 109.5
H33 C18' H32 109.5
H31 C18' H32 109.5

loop_
_geom_bond_atom_site_label_1
_geom_bond_atom_site_label_2
_geom_bond_distance
C16 C19 1.513(4)
C16 C17 1.518(3)
C16 C18 1.533(3)
C16 S1 1.842(2)
S1 O3 1.4779(16)
S1 N1 1.7002(16)
S1' O3' 1.4797(16)
S1' N1' 1.7223(15)
S1' C16' 1.8305(19)
C18 H10A 0.9600
C18 H10B 0.9600
C18 H10C 0.9600
O2 C4 1.225(2)
O1 C9 1.380(3)
O1 C8 1.411(3)
C19 H10D 0.9600
C19 H10E 0.9600
C19 H10F 0.9600
O2' C12' 1.214(3)
O1' C7' 1.371(3)
O1' C8' 1.441(3)
N1 C15 1.476(2)
N1 C1 1.481(2)
C17 H1A 0.9600
C17 H1B 0.9600
C17 H1C 0.9600
C15 C14 1.512(2)
C15 C7 1.514(2)
C15 H10 0.9800
C14 C13 1.390(3)
C14 C9 1.390(3)
C9 C10 1.393(3)
C10 C11 1.375(4)
C10 H7 0.9300
C11 C12 1.369(4)
C11 H2 0.9300
C1 C2 1.498(3)
C1 H14 0.9700
C1 H13 0.9700
C2 C3 1.349(3)
C2 C6 1.443(3)
C6 C7 1.332(3)
C6 C5 1.505(3)
C5 C4 1.519(3)
C5 H6 0.9700
C5 H5 0.9700
C4 C3 1.457(3)
C3 H4 0.9300
C7 C8 1.488(3)
C8 H12 0.9700
C8 H11 0.9700
C13 C12 1.385(3)
C13 H9 0.9300
C12 H8 0.9300
C17' C16' 1.528(4)
C17' H34 0.9600
C17' H35 0.9600
C17' H16 0.9600
C16' C19' 1.517(3)
C16' C18' 1.520(4)
N1' C1' 1.475(2)
N1' C15' 1.479(2)
C1' C9' 1.499(2)
C1' C2' 1.527(2)
C1' H29 0.9800
C2' C3' 1.394(3)
C2' C7' 1.401(2)
C3' C4' 1.389(3)
C3' H24 0.9300
C4' C5' 1.372(3)
C4' H25 0.9300
C5' C6' 1.374(3)
C5' H17 0.9300
C19' H18 0.9600
C19' H37 0.9600
C19' H36 0.9600
C9' C10' 1.327(3)
C9' C8' 1.500(2)
C10' C14' 1.456(3)
C10' C11' 1.519(3)
C11' C12' 1.509(3)
C11' H23 0.9700
C11' H22 0.9700
C12' C13' 1.471(3)
C13' C14' 1.342(3)
C13' H21 0.9300
C14' C15' 1.487(3)
C15' H34A 0.9700
C15' H34B 0.9700
C8' H28 0.9700
C8' H27 0.9700
C7' C6' 1.392(3)
C6' H26 0.9300
C18' H33 0.9600
C18' H31 0.9600
C18' H32 0.9600

loop_
_geom_torsion_atom_site_label_1
_geom_torsion_atom_site_label_2
_geom_torsion_atom_site_label_3
_geom_torsion_atom_site_label_4
_geom_torsion
C19 C16 S1 O3 -57.6(2)
C17 C16 S1 O3 178.27(18)
C18 C16 S1 O3 61.59(18)
C19 C16 S1 N1 56.4(2)
C17 C16 S1 N1 -67.75(18)
C18 C16 S1 N1 175.56(15)
O3 S1 N1 C15 -115.32(13)
C16 S1 N1 C15 132.84(12)
O3 S1 N1 C1 17.68(15)
C16 S1 N1 C1 -94.15(14)
C1 N1 C15 C14 81.99(19)
S1 N1 C15 C14 -144.73(12)
C1 N1 C15 C7 -39.5(2)
S1 N1 C15 C7 93.77(15)
N1 C15 C14 C13 14.1(2)
C7 C15 C14 C13 140.49(18)
N1 C15 C14 C9 -164.22(15)
C7 C15 C14 C9 -37.8(2)
C8 O1 C9 C14 31.2(3)
C8 O1 C9 C10 -152.6(2)
C13 C14 C9 O1 175.43(19)
C15 C14 C9 O1 -6.2(3)
C13 C14 C9 C10 -0.6(3)
C15 C14 C9 C10 177.78(18)
O1 C9 C10 C11 -174.4(2)
C14 C9 C10 C11 1.8(3)
C9 C10 C11 C12 -1.2(3)
C15 N1 C1 C2 48.0(2)
S1 N1 C1 C2 -83.72(18)
N1 C1 C2 C3 154.6(2)
N1 C1 C2 C6 -33.0(2)
C3 C2 C6 C7 -176.74(18)
C1 C2 C6 C7 9.5(3)
C3 C2 C6 C5 4.3(2)
C1 C2 C6 C5 -169.52(16)
C7 C6 C5 C4 174.64(19)
C2 C6 C5 C4 -6.5(2)
C6 C5 C4 O2 -173.60(19)
C6 C5 C4 C3 6.5(2)
C6 C2 C3 C4 0.1(2)
C1 C2 C3 C4 172.93(19)
O2 C4 C3 C2 175.7(2)
C5 C4 C3 C2 -4.4(2)
C2 C6 C7 C8 -171.85(19)
C5 C6 C7 C8 6.9(3)
C2 C6 C7 C15 -0.2(3)
C5 C6 C7 C15 178.54(18)
N1 C15 C7 C6 15.4(2)
C14 C15 C7 C6 -111.33(18)
N1 C15 C7 C8 -172.03(16)
C14 C15 C7 C8 61.3(2)
C9 O1 C8 C7 -5.9(3)
C6 C7 C8 O1 131.2(2)
C15 C7 C8 O1 -41.1(3)
C9 C14 C13 C12 -1.1(3)
C15 C14 C13 C12 -179.36(18)
C10 C11 C12 C13 -0.5(3)
C14 C13 C12 C11 1.7(3)
O3' S1' C16' C19' 63.0(2)
N1' S1' C16' C19' 175.43(19)
O3' S1' C16' C18' -58.5(2)
N1' S1' C16' C18' 54.0(2)
O3' S1' C16' C17' 179.36(16)
N1' S1' C16' C17' -68.19(16)
O3' S1' N1' C1' -131.81(13)
C16' S1' N1' C1' 117.31(14)
O3' S1' N1' C15' 0.37(15)
C16' S1' N1' C15' -110.52(14)
C15' N1' C1' C9' -38.2(2)
S1' N1' C1' C9' 93.56(16)
C15' N1' C1' C2' 84.59(18)
S1' N1' C1' C2' -143.66(12)
N1' C1' C2' C3' 21.9(2)
C9' C1' C2' C3' 149.24(17)
N1' C1' C2' C7' -160.38(15)
C9' C1' C2' C7' -33.0(2)
C7' C2' C3' C4' -1.7(3)
C1' C2' C3' C4' 176.02(17)
C2' C3' C4' C5' -0.1(3)
C3' C4' C5' C6' 1.3(3)
N1' C1' C9' C10' 13.2(2)
C2' C1' C9' C10' -113.59(19)
N1' C1' C9' C8' -173.26(16)
C2' C1' C9' C8' 59.91(19)
C8' C9' C10' C14' -170.06(18)
C1' C9' C10' C14' 2.5(3)
C8' C9' C10' C11' 6.3(3)
C1' C9' C10' C11' 178.90(19)
C9' C10' C11' C12' 179.0(2)
C14' C10' C11' C12' -4.2(2)
C10' C11' C12' O2' -176.6(3)
C10' C11' C12' C13' 3.4(2)
O2' C12' C13' C14' 178.7(3)
C11' C12' C13' C14' -1.3(2)
C12' C13' C14' C10' -1.6(2)
C12' C13' C14' C15' 171.18(19)
C9' C10' C14' C13' -179.10(19)
C11' C10' C14' C13' 3.8(2)
C9' C10' C14' C15' 7.1(3)
C11' C10' C14' C15' -170.03(17)
C1' N1' C15' C14' 47.1(2)
S1' N1' C15' C14' -83.82(17)
C13' C14' C15' N1' 155.98(19)
C10' C14' C15' N1' -31.6(2)
C7' O1' C8' C9' 25.2(3)
C10' C9' C8' O1' 115.7(2)
C1' C9' C8' O1' -57.5(2)
C8' O1' C7' C6' -179.99(18)
C8' O1' C7' C2' 0.8(3)
C3' C2' C7' O1' -178.35(18)
C1' C2' C7' O1' 3.8(3)
C3' C2' C7' C6' 2.5(3)
C1' C2' C7' C6' -175.39(16)
C4' C5' C6' C7' -0.5(3)
O1' C7' C6' C5' 179.35(18)
C2' C7' C6' C5' -1.4(3)
